data_4026867
loop_
_publ_author_name
'Jennifer Peed'
'Iwan R. Davies'
'Lucy R. Peacock'
'James E. Taylor'
'Gabriele Kociok-K\"ohn'
'Steven D. Bull'

_publ_section_title
;
 Dihydroxylation-Based Approach for the Asymmetric Syntheses of
 Hydroxy-\g-butyrolactones
;
_journal_name_full 'Journal of Organic Chemistry'
_journal_page_first 543
_journal_page_last 555
_journal_paper_doi 10.1021/jo2021289
_journal_volume 77
_journal_year 2012
_chemical_absolute_configuration syn
_chemical_formula_moiety 'C15 H20 O5'
_chemical_formula_sum 'C15 H20 O5'
_chemical_formula_weight 280.31
_chemical_name_systematic
;
 ?
;
_space_group_IT_number 19
_symmetry_cell_setting orthorhombic
_symmetry_space_group_name_Hall 'P 2ac 2ab'
_symmetry_space_group_name_H-M 'P 21 21 21'
_atom_sites_solution_hydrogens geom
_atom_sites_solution_primary direct
_atom_sites_solution_secondary difmap
_audit_creation_method SHELXL-97
_cell_angle_alpha 90.00
_cell_angle_beta 90.00
_cell_angle_gamma 90.00
_cell_formula_units_Z 4
_cell_length_a 5.8808(2)
_cell_length_b 11.1665(2)
_cell_length_c 21.9865(6)
_cell_measurement_reflns_used 33274
_cell_measurement_temperature 150(2)
_cell_measurement_theta_max 27.485
_cell_measurement_theta_min 2.910
_cell_volume 1443.81(7)
_computing_cell_refinement 'HKL Scalepack (Otwinski & Minor, 1997)'
_computing_data_collection 'Collect (Nonius BV, 1997-2000)'
_computing_data_reduction
;
 DENZO-SCALEPACK Z. Otwinowski and W. Minor, " 
 Processing of x-ray Diffraction Data Collected in Oscillation Mode ", 
 Methods in Enzymology, Volume 276: Macromolecular Crystallography, 
 part A, p.307-326, 1997,C.W. Carter, Jr. & R. M. Sweet, Eds., Academic Press.
;
_computing_molecular_graphics 'ORTEP3 for Windows - Farrugia, L. J. J. Appl. Crystallogr. 1997, 30, 565'
_computing_publication_material
;
 'WinGX publication routines, Farrugia, 
 L. J., J. Appl. Crystallogr., 1999, 32, 837-838
;
_computing_structure_refinement
;
 SHELXL97 -Program for Crystal Structure Analysis (Release 97-2). 
 Sheldrick, G.M., Instit\"ut f\"ur Anorganische Chemie der Universit\"at, 
 Tammanstrasse 4, D-3400 G\"ottingen, Germany, 1998 
;
_computing_structure_solution
; 
 SIR97- Altomare A., Burla M.C., Camalli M., Cascarano G.L., Giacovazzo C. , 
 Guagliardi A., Moliterni A.G.G., Polidori G.,Spagna R. 
 (1999) J. Appl. Cryst. 32, 115-119
;
_diffrn_ambient_temperature 150(2)
_diffrn_measured_fraction_theta_full 0.995
_diffrn_measured_fraction_theta_max 0.995
_diffrn_measurement_device_type 'Nonius Kappa CCD'
_diffrn_measurement_method '492 1.1 degree images with \f and \w scans'
_diffrn_radiation_monochromator graphite
_diffrn_radiation_source 'fine-focus sealed tube'
_diffrn_radiation_type MoK\a
_diffrn_radiation_wavelength 0.71073
_diffrn_reflns_av_R_equivalents 0.0834
_diffrn_reflns_av_sigmaI/netI 0.0465
_diffrn_reflns_limit_h_max 7
_diffrn_reflns_limit_h_min -7
_diffrn_reflns_limit_k_max 14
_diffrn_reflns_limit_k_min -14
_diffrn_reflns_limit_l_max 28
_diffrn_reflns_limit_l_min -28
_diffrn_reflns_number 19206
_diffrn_reflns_theta_full 27.49
_diffrn_reflns_theta_max 27.49
_diffrn_reflns_theta_min 3.71
_diffrn_standards_decay_% 0
_diffrn_standards_number 0
_exptl_absorpt_coefficient_mu 0.096
_exptl_absorpt_correction_T_max 0.9952
_exptl_absorpt_correction_T_min 0.9445
_exptl_absorpt_correction_type multi-scan
_exptl_absorpt_process_details
;
multi-scan from symmetry-related measurements 
Sortav (Blessing 1995)
;
_exptl_crystal_colour colourless
_exptl_crystal_density_diffrn 1.290
_exptl_crystal_description plate
_exptl_crystal_F_000 600
_exptl_crystal_size_max 0.60
_exptl_crystal_size_mid 0.25
_exptl_crystal_size_min 0.05
_refine_diff_density_max 0.246
_refine_diff_density_min -0.334
_refine_diff_density_rms 0.085
_refine_ls_abs_structure_details 'Flack H D (1983), Acta Cryst. A39, 876-881'
_refine_ls_abs_structure_Flack 0.2(8)
_refine_ls_extinction_method none
_refine_ls_goodness_of_fit_ref 1.079
_refine_ls_hydrogen_treatment mixed
_refine_ls_matrix_type full
_refine_ls_number_parameters 190
_refine_ls_number_reflns 3314
_refine_ls_number_restraints 0
_refine_ls_restrained_S_all 1.079
_refine_ls_R_factor_all 0.0555
_refine_ls_R_factor_gt 0.0408
_refine_ls_shift/su_max 0.001
_refine_ls_shift/su_mean 0.000
_refine_ls_structure_factor_coef Fsqd
_refine_ls_weighting_details 'calc w=1/[\s^2^(Fo^2^)+(0.0573P)^2^+0.0000P] where P=(Fo^2^+2Fc^2^)/3'
_refine_ls_weighting_scheme calc
_refine_ls_wR_factor_gt 0.0915
_refine_ls_wR_factor_ref 0.0981
_reflns_number_gt 2797
_reflns_number_total 3314
_reflns_threshold_expression >2sigma(I)
_cod_data_source_file jo2021289_si_002.cif
_cod_data_source_block h11sdb11
_cod_database_code 4026867

loop_
_symmetry_equiv_pos_as_xyz
'x, y, z'
'-x+1/2, -y, z+1/2'
'x+1/2, -y+1/2, -z'
'-x, y+1/2, -z+1/2'

loop_
_atom_site_label
_atom_site_type_symbol
_atom_site_fract_x
_atom_site_fract_y
_atom_site_fract_z
_atom_site_U_iso_or_equiv
_atom_site_adp_type
_atom_site_occupancy
_atom_site_symmetry_multiplicity
_atom_site_calc_flag
_atom_site_refinement_flags
O1 O 0.38928(18) 0.94273(9) 0.86898(5) 0.0241(2) Uani 1 1 d .
O2 O 0.1912(2) 1.11079(10) 0.85486(5) 0.0330(3) Uani 1 1 d .
O3 O 0.6849(2) 0.98267(10) 1.01066(5) 0.0302(3) Uani 1 1 d .
O4 O 0.27486(19) 0.73711(9) 0.93503(5) 0.0266(3) Uani 1 1 d .
O5 O 0.96993(18) 0.75565(9) 0.83875(4) 0.0250(2) Uani 1 1 d .
C1 C 0.3148(3) 1.05209(13) 0.88687(7) 0.0248(3) Uani 1 1 d .
C2 C 0.4077(3) 1.08277(13) 0.94897(7) 0.0259(3) Uani 1 1 d .
H2 H 0.5405 1.1376 0.9433 0.031 Uiso 1 1 calc R
C3 C 0.2359(3) 1.14569(15) 0.98973(8) 0.0374(4) Uani 1 1 d .
H3A H 0.3012 1.1565 1.0304 0.056 Uiso 1 1 calc R
H3B H 0.0977 1.0970 0.9927 0.056 Uiso 1 1 calc R
H3C H 0.1982 1.2241 0.9724 0.056 Uiso 1 1 calc R
C4 C 0.4969(3) 0.96364(13) 0.97212(6) 0.0235(3) Uani 1 1 d .
H4 H 0.3741 0.9212 0.9950 0.028 Uiso 1 1 calc R
C5 C 0.5529(3) 0.89353(13) 0.91315(6) 0.0222(3) Uani 1 1 d .
C6 C 0.5045(3) 0.76028(13) 0.91768(7) 0.0256(3) Uani 1 1 d .
H6A H 0.5350 0.7222 0.8779 0.031 Uiso 1 1 calc R
H6B H 0.6083 0.7240 0.9480 0.031 Uiso 1 1 calc R
C7 C 0.7918(3) 0.92108(13) 0.89014(7) 0.0269(3) Uani 1 1 d .
H7A H 0.8087 1.0091 0.8874 0.032 Uiso 1 1 calc R
H7B H 0.9022 0.8922 0.9208 0.032 Uiso 1 1 calc R
C8 C 0.8551(3) 0.86760(14) 0.82902(7) 0.0275(4) Uani 1 1 d .
H8A H 0.7164 0.8545 0.8044 0.033 Uiso 1 1 calc R
H8B H 0.9558 0.9233 0.8066 0.033 Uiso 1 1 calc R
C9 C 1.0498(3) 0.70640(14) 0.78228(7) 0.0299(4) Uani 1 1 d .
H9A H 1.1378 0.7675 0.7597 0.036 Uiso 1 1 calc R
H9B H 0.9190 0.6816 0.7568 0.036 Uiso 1 1 calc R
C10 C 1.1976(3) 0.60019(13) 0.79584(7) 0.0272(3) Uani 1 1 d .
C11 C 1.4101(3) 0.58899(14) 0.76827(7) 0.0314(4) Uani 1 1 d .
H11 H 1.4598 0.6485 0.7404 0.038 Uiso 1 1 calc R
C12 C 1.5495(3) 0.49242(16) 0.78095(7) 0.0382(4) Uani 1 1 d .
H12 H 1.6935 0.4855 0.7617 0.046 Uiso 1 1 calc R
C13 C 1.4782(4) 0.40591(17) 0.82183(8) 0.0428(5) Uani 1 1 d .
H13 H 1.5745 0.3401 0.8311 0.051 Uiso 1 1 calc R
C14 C 1.2669(4) 0.41505(15) 0.84921(8) 0.0424(5) Uani 1 1 d .
H14 H 1.2175 0.3549 0.8768 0.051 Uiso 1 1 calc R
C15 C 1.1273(3) 0.51181(15) 0.83648(7) 0.0338(4) Uani 1 1 d .
H15 H 0.9828 0.5180 0.8556 0.041 Uiso 1 1 calc R
H4A H 0.196(4) 0.7470(17) 0.9047(10) 0.046(6) Uiso 1 1 d .
H3 H 0.716(4) 0.9178(18) 1.0274(10) 0.045(6) Uiso 1 1 d .

loop_
_atom_site_aniso_label
_atom_site_aniso_U_11
_atom_site_aniso_U_22
_atom_site_aniso_U_33
_atom_site_aniso_U_23
_atom_site_aniso_U_13
_atom_site_aniso_U_12
O1 0.0252(5) 0.0258(6) 0.0213(5) 0.0000(4) -0.0023(4) 0.0013(4)
O2 0.0342(6) 0.0299(6) 0.0349(6) 0.0072(5) -0.0046(5) 0.0028(5)
O3 0.0387(6) 0.0282(6) 0.0238(5) -0.0004(5) -0.0087(5) -0.0001(5)
O4 0.0287(6) 0.0290(6) 0.0223(5) 0.0022(4) -0.0012(5) -0.0045(5)
O5 0.0271(6) 0.0276(6) 0.0204(5) -0.0010(4) 0.0010(4) 0.0015(4)
C1 0.0232(7) 0.0237(8) 0.0276(8) 0.0029(6) 0.0015(6) -0.0015(6)
C2 0.0282(8) 0.0242(8) 0.0254(8) -0.0011(6) 0.0000(6) -0.0009(7)
C3 0.0412(11) 0.0354(9) 0.0356(9) -0.0077(7) 0.0031(8) 0.0078(8)
C4 0.0271(8) 0.0244(7) 0.0191(7) -0.0008(6) -0.0005(6) -0.0006(6)
C5 0.0220(8) 0.0256(7) 0.0190(7) -0.0009(6) -0.0027(6) 0.0027(6)
C6 0.0257(8) 0.0269(8) 0.0241(7) -0.0004(6) -0.0022(6) -0.0006(7)
C7 0.0253(8) 0.0280(8) 0.0275(8) -0.0036(6) 0.0012(6) 0.0002(7)
C8 0.0265(9) 0.0306(8) 0.0252(8) 0.0021(6) -0.0002(6) 0.0048(6)
C9 0.0362(10) 0.0338(9) 0.0197(8) -0.0026(6) 0.0034(7) 0.0036(7)
C10 0.0335(9) 0.0266(8) 0.0215(7) -0.0049(6) -0.0017(6) -0.0010(7)
C11 0.0351(9) 0.0322(9) 0.0270(8) -0.0041(7) 0.0013(7) -0.0018(8)
C12 0.0375(11) 0.0433(10) 0.0339(9) -0.0112(7) 0.0003(8) 0.0067(8)
C13 0.0569(13) 0.0385(10) 0.0331(9) -0.0068(8) -0.0055(9) 0.0166(9)
C14 0.0649(13) 0.0313(9) 0.0312(9) 0.0009(7) 0.0034(9) 0.0047(9)
C15 0.0413(10) 0.0338(9) 0.0264(8) -0.0030(7) 0.0041(7) -0.0019(8)

loop_
_atom_type_symbol
_atom_type_description
_atom_type_scat_dispersion_real
_atom_type_scat_dispersion_imag
_atom_type_scat_source
C C 0.0033 0.0016 'International Tables Vol C Tables 4.2.6.8 and 6.1.1.4'
H H 0.0000 0.0000 'International Tables Vol C Tables 4.2.6.8 and 6.1.1.4'
O O 0.0106 0.0060 'International Tables Vol C Tables 4.2.6.8 and 6.1.1.4'

loop_
_geom_angle_atom_site_label_1
_geom_angle_atom_site_label_2
_geom_angle_atom_site_label_3
_geom_angle
C1 O1 C5 110.83(11)
C4 O3 H3 108.1(15)
C6 O4 H4A 107.3(15)
C8 O5 C9 110.97(11)
O2 C1 O1 121.00(14)
O2 C1 C2 128.52(15)
O1 C1 C2 110.48(12)
C1 C2 C4 103.26(11)
C1 C2 C3 113.37(14)
C4 C2 C3 115.88(13)
C1 C2 H2 108.0
C4 C2 H2 108.0
C3 C2 H2 108.0
C2 C3 H3A 109.5
C2 C3 H3B 109.5
H3A C3 H3B 109.5
C2 C3 H3C 109.5
H3A C3 H3C 109.5
H3B C3 H3C 109.5
O3 C4 C2 109.91(12)
O3 C4 C5 114.36(12)
C2 C4 C5 103.63(11)
O3 C4 H4 109.6
C2 C4 H4 109.6
C5 C4 H4 109.6
O1 C5 C6 106.64(12)
O1 C5 C7 107.93(11)
C6 C5 C7 113.10(13)
O1 C5 C4 102.95(11)
C6 C5 C4 113.59(12)
C7 C5 C4 111.81(13)
O4 C6 C5 111.87(13)
O4 C6 H6A 109.2
C5 C6 H6A 109.2
O4 C6 H6B 109.2
C5 C6 H6B 109.2
H6A C6 H6B 107.9
C8 C7 C5 116.16(13)
C8 C7 H7A 108.2
C5 C7 H7A 108.2
C8 C7 H7B 108.2
C5 C7 H7B 108.2
H7A C7 H7B 107.4
O5 C8 C7 109.03(12)
O5 C8 H8A 109.9
C7 C8 H8A 109.9
O5 C8 H8B 109.9
C7 C8 H8B 109.9
H8A C8 H8B 108.3
O5 C9 C10 108.67(12)
O5 C9 H9A 110.0
C10 C9 H9A 110.0
O5 C9 H9B 110.0
C10 C9 H9B 110.0
H9A C9 H9B 108.3
C15 C10 C11 118.73(15)
C15 C10 C9 121.01(15)
C11 C10 C9 120.25(15)
C12 C11 C10 120.91(16)
C12 C11 H11 119.5
C10 C11 H11 119.5
C11 C12 C13 119.69(18)
C11 C12 H12 120.2
C13 C12 H12 120.2
C14 C13 C12 120.17(18)
C14 C13 H13 119.9
C12 C13 H13 119.9
C13 C14 C15 120.10(17)
C13 C14 H14 119.9
C15 C14 H14 119.9
C14 C15 C10 120.39(17)
C14 C15 H15 119.8
C10 C15 H15 119.8

loop_
_geom_bond_atom_site_label_1
_geom_bond_atom_site_label_2
_geom_bond_distance
O1 C1 1.3557(18)
O1 C5 1.4734(17)
O2 C1 1.2055(19)
O3 C4 1.4091(18)
O3 H3 0.83(2)
O4 C6 1.4271(19)
O4 H4A 0.82(2)
O5 C8 1.4368(19)
O5 C9 1.4368(18)
C1 C2 1.510(2)
C2 C4 1.518(2)
C2 C3 1.522(2)
C2 H2 1.0000
C3 H3A 0.9800
C3 H3B 0.9800
C3 H3C 0.9800
C4 C5 1.5501(19)
C4 H4 1.0000
C5 C6 1.518(2)
C5 C7 1.524(2)
C6 H6A 0.9900
C6 H6B 0.9900
C7 C8 1.517(2)
C7 H7A 0.9900
C7 H7B 0.9900
C8 H8A 0.9900
C8 H8B 0.9900
C9 C10 1.500(2)
C9 H9A 0.9900
C9 H9B 0.9900
C10 C15 1.394(2)
C10 C11 1.395(2)
C11 C12 1.383(2)
C11 H11 0.9500
C12 C13 1.385(3)
C12 H12 0.9500
C13 C14 1.385(3)
C13 H13 0.9500
C14 C15 1.385(2)
C14 H14 0.9500
C15 H15 0.9500
